data_2109092
loop_
_publ_author_name
'Scheepers, Matthew Clarke'
'Lemmerer, Andreas'

_publ_section_title
;
 Design of a series of cocrystals featuring isoniazid modified with
 diacetone alcohol
;
_journal_issue 6
_journal_name_full 'Acta Crystallographica Section B'
_journal_page_first
;
;
_journal_paper_doi 10.1107/S2052520622009532
_journal_volume 78
_journal_year 2022
_chemical_formula_moiety 'C7 H6 O3, C12 H17 N3 O2'
_chemical_formula_sum 'C19 H23 N3 O5'
_chemical_formula_weight 373.4
_space_group_IT_number 14
_space_group_name_Hall '-P 2yn'
_space_group_name_H-M_alt 'P 1 21/n 1'
_symmetry_cell_setting monoclinic
_symmetry_Int_Tables_number 14
_symmetry_space_group_name_Hall '-P 2yn'
_symmetry_space_group_name_H-M 'P 1 21/n 1'
_atom_sites_solution_hydrogens mixed
_atom_sites_solution_primary dual
_atom_sites_solution_secondary dual
_audit_conform_dict_location ftp://ftp.iucr.org/pub/cif_core.dic
_audit_conform_dict_name cif_core.dic
_audit_conform_dict_version 2.4.5
_audit_creation_date 2021-12-09T11:35:42-00:00
_audit_creation_method 'WinGX routine CIF_UPDATE'
_cell_angle_alpha 90
_cell_angle_beta 94.8860(10)
_cell_angle_gamma 90
_cell_formula_units_Z 4
_cell_length_a 8.7472(3)
_cell_length_b 16.9734(5)
_cell_length_c 13.2480(4)
_cell_measurement_reflns_used 9131
_cell_measurement_temperature 173(2)
_cell_measurement_theta_max 34.97
_cell_measurement_theta_min 2.40
_cell_measurement_wavelength 0.71073
_cell_volume 1959.78(11)
_computing_molecular_graphics 'Ortep for Windows (Farrugia, 2012)'
_computing_publication_material 'WinGX publication routines (Farrugia, 2012)'
_computing_structure_refinement 'SHELXL-2018/3 (Sheldrick, 2018)'
_computing_structure_solution 'SHELXT-2018/2 (Sheldrick, 2015)'
_diffrn_ambient_temperature 173(2)
_diffrn_measured_fraction_theta_full 0.997
_diffrn_measured_fraction_theta_max 0.995
_diffrn_measurement_device_type 'Bruker APEX-II CCD'
_diffrn_measurement_method '\f and \w scans'
_diffrn_radiation_probe x-ray
_diffrn_radiation_type MoK\a
_diffrn_radiation_wavelength 0.71073
_diffrn_reflns_av_R_equivalents 0.0333
_diffrn_reflns_av_unetI/netI 0.0205
_diffrn_reflns_Laue_measured_fraction_full 0.997
_diffrn_reflns_Laue_measured_fraction_max 0.995
_diffrn_reflns_limit_h_max 14
_diffrn_reflns_limit_h_min -14
_diffrn_reflns_limit_k_max 27
_diffrn_reflns_limit_k_min -27
_diffrn_reflns_limit_l_max 21
_diffrn_reflns_limit_l_min -20
_diffrn_reflns_number 78332
_diffrn_reflns_point_group_measured_fraction_full 0.997
_diffrn_reflns_point_group_measured_fraction_max 0.995
_diffrn_reflns_theta_full 25.242
_diffrn_reflns_theta_max 35.114
_diffrn_reflns_theta_min 2.689
_diffrn_standards_number 0
_exptl_absorpt_coefficient_mu 0.093
_exptl_absorpt_correction_type none
_exptl_crystal_colour colourless
_exptl_crystal_density_diffrn 1.266
_exptl_crystal_density_method 'not measured'
_exptl_crystal_description Plate
_exptl_crystal_F_000 792
_exptl_crystal_size_max 0.586
_exptl_crystal_size_mid 0.484
_exptl_crystal_size_min 0.216
_refine_diff_density_max 0.502
_refine_diff_density_min -0.203
_refine_diff_density_rms 0.053
_refine_ls_extinction_method none
_refine_ls_goodness_of_fit_ref 1.06
_refine_ls_hydrogen_treatment mixed
_refine_ls_matrix_type full
_refine_ls_number_constraints 0
_refine_ls_number_parameters 263
_refine_ls_number_reflns 8649
_refine_ls_number_restraints 0
_refine_ls_restrained_S_all 1.06
_refine_ls_R_factor_all 0.0645
_refine_ls_R_factor_gt 0.0512
_refine_ls_shift/su_max 0.001
_refine_ls_shift/su_mean 0
_refine_ls_structure_factor_coef Fsqd
_refine_ls_weighting_details 'w=1/[\s^2^(Fo^2^)+(0.0745P)^2^+0.3644P] where P=(Fo^2^+2Fc^2^)/3'
_refine_ls_weighting_scheme calc
_refine_ls_wR_factor_gt 0.1351
_refine_ls_wR_factor_ref 0.1445
_reflns_Friedel_coverage 0
_reflns_number_gt 7062
_reflns_number_total 8649
_reflns_threshold_expression 'I > 2\s(I)'
_cod_data_source_file aw5075sup1.cif
_cod_data_source_block iz4h4m2p3hba
_cod_original_sg_symbol_H-M 'P 21/n'
_cod_database_code 2109092
_shelx_estimated_absorpt_t_min 0.948
_shelx_estimated_absorpt_t_max 0.98

loop_
_symmetry_equiv_pos_as_xyz
'x, y, z'
'-x+1/2, y+1/2, -z+1/2'
'-x, -y, -z'
'x-1/2, -y-1/2, z-1/2'

loop_
_atom_site_label
_atom_site_type_symbol
_atom_site_fract_x
_atom_site_fract_y
_atom_site_fract_z
_atom_site_U_iso_or_equiv
_atom_site_adp_type
_atom_site_occupancy
_atom_site_site_symmetry_order
_atom_site_calc_flag
_atom_site_refinement_flags_posn
_atom_site_refinement_flags_adp
_atom_site_refinement_flags_occupancy
_atom_site_disorder_assembly
_atom_site_disorder_group
C1 C 0.60251(11) 0.47803(5) 0.36054(7) 0.02617(16) Uani 1 1 d . . . . .
H1 H 0.615361 0.47169 0.43201 0.031 Uiso 1 1 calc R U . . .
C2 C 0.49289(10) 0.43238(5) 0.30558(6) 0.02434(15) Uani 1 1 d . . . . .
H2 H 0.431229 0.396224 0.338874 0.029 Uiso 1 1 calc R U . . .
C3 C 0.47537(9) 0.44074(5) 0.20081(6) 0.02156(14) Uani 1 1 d . . . . .
C4 C 0.56740(10) 0.49541(5) 0.15586(7) 0.02620(16) Uani 1 1 d . . . . .
H4 H 0.55803 0.50269 0.084497 0.031 Uiso 1 1 calc R U . . .
C5 C 0.67262(10) 0.53891(5) 0.21679(7) 0.02642(16) Uani 1 1 d . . . . .
H5 H 0.734517 0.576298 0.185792 0.032 Uiso 1 1 calc R U . . .
C6 C 0.36335(11) 0.39388(5) 0.13273(7) 0.02704(17) Uani 1 1 d . . . . .
C7 C 0.15910(9) 0.21835(5) 0.15384(6) 0.02298(15) Uani 1 1 d . . . . .
C8 C 0.07087(14) 0.16252(7) 0.08309(8) 0.0371(2) Uani 1 1 d . . . . .
H8A H 0.077985 0.179692 0.013016 0.056 Uiso 1 1 calc R U . . .
H8B H -0.036968 0.16196 0.097968 0.056 Uiso 1 1 calc R U . . .
H8C H 0.113928 0.109428 0.092038 0.056 Uiso 1 1 calc R U . . .
C9 C 0.15905(9) 0.20277(5) 0.26628(6) 0.02308(15) Uani 1 1 d . . . . .
H9A H 0.074314 0.16566 0.276214 0.028 Uiso 1 1 calc R U . . .
H9B H 0.134417 0.252923 0.299443 0.028 Uiso 1 1 calc R U . . .
C10 C 0.30602(10) 0.16941(5) 0.32273(7) 0.02441(15) Uani 1 1 d . . . . .
C11 C 0.36971(14) 0.09981(7) 0.26792(10) 0.0402(2) Uani 1 1 d . . . . .
H11A H 0.398776 0.116883 0.201526 0.06 Uiso 1 1 calc R U . . .
H11B H 0.291349 0.058568 0.258853 0.06 Uiso 1 1 calc R U . . .
H11C H 0.460157 0.079041 0.307987 0.06 Uiso 1 1 calc R U . . .
C12 C 0.27345(16) 0.14662(9) 0.43018(9) 0.0445(3) Uani 1 1 d . . . . .
H12A H 0.369241 0.130605 0.468418 0.067 Uiso 1 1 calc R U . . .
H12B H 0.200402 0.102745 0.427607 0.067 Uiso 1 1 calc R U . . .
H12C H 0.229764 0.191884 0.463552 0.067 Uiso 1 1 calc R U . . .
C13 C 1.00800(10) 0.63115(5) 0.60239(6) 0.02262(14) Uani 1 1 d . . . . .
C14 C 1.09324(9) 0.69338(5) 0.56737(6) 0.02148(14) Uani 1 1 d . . . . .
H14 H 1.080521 0.708451 0.498101 0.026 Uiso 1 1 calc R U . . .
C15 C 1.19724(9) 0.73333(5) 0.63468(6) 0.02146(14) Uani 1 1 d . . . . .
C16 C 1.21527(10) 0.71152(6) 0.73652(6) 0.02651(16) Uani 1 1 d . . . . .
H16 H 1.285417 0.739067 0.782506 0.032 Uiso 1 1 calc R U . . .
C17 C 1.12999(12) 0.64926(6) 0.77025(7) 0.03011(18) Uani 1 1 d . . . . .
H17 H 1.142685 0.634197 0.83952 0.036 Uiso 1 1 calc R U . . .
C18 C 1.02632(11) 0.60873(6) 0.70394(7) 0.02826(17) Uani 1 1 d . . . . .
H18 H 0.968521 0.566162 0.727569 0.034 Uiso 1 1 calc R U . . .
C19 C 0.89316(11) 0.58861(5) 0.53211(7) 0.02675(16) Uani 1 1 d . . . . .
N1 N 0.69075(9) 0.53048(4) 0.31751(6) 0.02510(14) Uani 1 1 d . . . . .
N2 N 0.30892(8) 0.32818(4) 0.17505(5) 0.02246(13) Uani 1 1 d . . . . .
N3 N 0.22138(8) 0.27730(4) 0.11168(5) 0.02315(13) Uani 1 1 d . . . . .
O1 O 0.32665(12) 0.41450(6) 0.04532(6) 0.0530(3) Uani 1 1 d . . . . .
O2 O 0.41339(9) 0.23369(4) 0.32903(7) 0.03578(17) Uani 1 1 d . . . . .
O3 O 0.88672(9) 0.61437(5) 0.43773(5) 0.03435(17) Uani 1 1 d . . . . .
O4 O 0.81213(11) 0.53619(6) 0.56027(7) 0.0464(2) Uani 1 1 d . . . . .
O5 O 1.28439(8) 0.79455(4) 0.60442(5) 0.02714(13) Uani 1 1 d . . . . .
H2A H 0.3513(17) 0.3060(8) 0.2323(12) 0.039(4) Uiso 1 1 d . . . . .
H2B H 0.504(2) 0.2182(10) 0.3524(13) 0.050(4) Uiso 1 1 d . . . . .
H3 H 0.814(2) 0.5806(12) 0.3944(15) 0.074(6) Uiso 1 1 d . . . . .
H5A H 1.268(2) 0.8017(10) 0.5415(14) 0.054(5) Uiso 1 1 d . . . . .

loop_
_atom_site_aniso_label
_atom_site_aniso_U_11
_atom_site_aniso_U_22
_atom_site_aniso_U_33
_atom_site_aniso_U_23
_atom_site_aniso_U_13
_atom_site_aniso_U_12
C1 0.0336(4) 0.0236(3) 0.0211(3) -0.0034(3) 0.0007(3) -0.0052(3)
C2 0.0302(4) 0.0220(3) 0.0209(3) -0.0009(3) 0.0026(3) -0.0065(3)
C3 0.0232(3) 0.0197(3) 0.0213(3) 0.0016(3) -0.0010(3) -0.0036(2)
C4 0.0282(4) 0.0264(4) 0.0232(4) 0.0058(3) -0.0024(3) -0.0071(3)
C5 0.0261(4) 0.0238(3) 0.0287(4) 0.0039(3) -0.0011(3) -0.0067(3)
C6 0.0290(4) 0.0300(4) 0.0214(4) 0.0026(3) -0.0023(3) -0.0102(3)
C7 0.0214(3) 0.0250(3) 0.0224(3) -0.0032(3) 0.0010(3) -0.0048(3)
C8 0.0450(6) 0.0373(5) 0.0279(4) -0.0033(4) -0.0029(4) -0.0218(4)
C9 0.0209(3) 0.0267(3) 0.0220(3) -0.0020(3) 0.0039(3) -0.0020(3)
C10 0.0252(4) 0.0223(3) 0.0256(4) 0.0006(3) 0.0013(3) -0.0021(3)
C11 0.0392(5) 0.0325(5) 0.0489(6) -0.0059(4) 0.0029(5) 0.0099(4)
C12 0.0491(6) 0.0559(7) 0.0284(5) 0.0107(5) 0.0023(4) -0.0017(5)
C13 0.0240(3) 0.0234(3) 0.0208(3) -0.0027(3) 0.0041(3) 0.0004(3)
C14 0.0214(3) 0.0253(3) 0.0176(3) -0.0019(3) 0.0006(2) -0.0005(3)
C15 0.0208(3) 0.0237(3) 0.0193(3) -0.0015(3) -0.0017(2) 0.0029(3)
C16 0.0266(4) 0.0330(4) 0.0189(3) -0.0014(3) -0.0039(3) 0.0051(3)
C17 0.0351(4) 0.0361(4) 0.0189(3) 0.0044(3) 0.0010(3) 0.0063(4)
C18 0.0333(4) 0.0278(4) 0.0242(4) 0.0039(3) 0.0057(3) 0.0017(3)
C19 0.0283(4) 0.0274(4) 0.0251(4) -0.0042(3) 0.0052(3) -0.0044(3)
N1 0.0269(3) 0.0210(3) 0.0269(3) -0.0026(2) -0.0004(3) -0.0036(2)
N2 0.0244(3) 0.0226(3) 0.0198(3) -0.0006(2) -0.0017(2) -0.0064(2)
N3 0.0234(3) 0.0252(3) 0.0204(3) -0.0035(2) -0.0003(2) -0.0063(2)
O1 0.0672(6) 0.0612(6) 0.0268(4) 0.0171(4) -0.0180(4) -0.0379(5)
O2 0.0284(3) 0.0279(3) 0.0482(4) 0.0090(3) -0.0135(3) -0.0069(3)
O3 0.0389(4) 0.0396(4) 0.0240(3) -0.0027(3) -0.0004(3) -0.0178(3)
O4 0.0546(5) 0.0489(5) 0.0357(4) 0.0023(3) 0.0032(4) -0.0287(4)
O5 0.0268(3) 0.0292(3) 0.0239(3) 0.0017(2) -0.0069(2) -0.0049(2)

loop_
_atom_type_symbol
_atom_type_description
_atom_type_scat_dispersion_real
_atom_type_scat_dispersion_imag
_atom_type_scat_source
C C 0.0033 0.0016 'International Tables Vol C Tables 4.2.6.8 and 6.1.1.4'
H H 0 0 'International Tables Vol C Tables 4.2.6.8 and 6.1.1.4'
N N 0.0061 0.0033 'International Tables Vol C Tables 4.2.6.8 and 6.1.1.4'
O O 0.0106 0.006 'International Tables Vol C Tables 4.2.6.8 and 6.1.1.4'

loop_
_geom_angle_atom_site_label_1
_geom_angle_atom_site_label_2
_geom_angle_atom_site_label_3
_geom_angle
_geom_angle_site_symmetry_1
_geom_angle_site_symmetry_3
_geom_angle_publ_flag
N1 C1 C2 123.05(8) . . ?
N1 C1 H1 118.5 . . ?
C2 C1 H1 118.5 . . ?
C1 C2 C3 118.59(8) . . ?
C1 C2 H2 120.7 . . ?
C3 C2 H2 120.7 . . ?
C2 C3 C4 118.39(7) . . ?
C2 C3 C6 123.79(7) . . ?
C4 C3 C6 117.81(7) . . ?
C5 C4 C3 119.01(8) . . ?
C5 C4 H4 120.5 . . ?
C3 C4 H4 120.5 . . ?
N1 C5 C4 122.74(8) . . ?
N1 C5 H5 118.6 . . ?
C4 C5 H5 118.6 . . ?
O1 C6 N2 123.62(8) . . ?
O1 C6 C3 121.40(8) . . ?
N2 C6 C3 114.97(7) . . ?
N3 C7 C8 115.70(8) . . ?
N3 C7 C9 126.71(7) . . ?
C8 C7 C9 117.50(7) . . ?
C7 C8 H8A 109.5 . . ?
C7 C8 H8B 109.5 . . ?
H8A C8 H8B 109.5 . . ?
C7 C8 H8C 109.5 . . ?
H8A C8 H8C 109.5 . . ?
H8B C8 H8C 109.5 . . ?
C7 C9 C10 118.19(7) . . ?
C7 C9 H9A 107.8 . . ?
C10 C9 H9A 107.8 . . ?
C7 C9 H9B 107.8 . . ?
C10 C9 H9B 107.8 . . ?
H9A C9 H9B 107.1 . . ?
O2 C10 C11 110.73(8) . . ?
O2 C10 C12 108.14(8) . . ?
C11 C10 C12 110.78(9) . . ?
O2 C10 C9 105.28(7) . . ?
C11 C10 C9 112.30(8) . . ?
C12 C10 C9 109.40(8) . . ?
C10 C11 H11A 109.5 . . ?
C10 C11 H11B 109.5 . . ?
H11A C11 H11B 109.5 . . ?
C10 C11 H11C 109.5 . . ?
H11A C11 H11C 109.5 . . ?
H11B C11 H11C 109.5 . . ?
C10 C12 H12A 109.5 . . ?
C10 C12 H12B 109.5 . . ?
H12A C12 H12B 109.5 . . ?
C10 C12 H12C 109.5 . . ?
H12A C12 H12C 109.5 . . ?
H12B C12 H12C 109.5 . . ?
C18 C13 C14 120.46(8) . . ?
C18 C13 C19 118.99(8) . . ?
C14 C13 C19 120.54(8) . . ?
C15 C14 C13 119.58(8) . . ?
C15 C14 H14 120.2 . . ?
C13 C14 H14 120.2 . . ?
O5 C15 C14 122.08(7) . . ?
O5 C15 C16 117.70(7) . . ?
C14 C15 C16 120.22(8) . . ?
C17 C16 C15 119.56(8) . . ?
C17 C16 H16 120.2 . . ?
C15 C16 H16 120.2 . . ?
C16 C17 C18 120.84(8) . . ?
C16 C17 H17 119.6 . . ?
C18 C17 H17 119.6 . . ?
C17 C18 C13 119.34(8) . . ?
C17 C18 H18 120.3 . . ?
C13 C18 H18 120.3 . . ?
O4 C19 O3 123.62(9) . . ?
O4 C19 C13 122.70(9) . . ?
O3 C19 C13 113.67(8) . . ?
C1 N1 C5 118.21(7) . . ?
C6 N2 N3 117.23(7) . . ?
C6 N2 H2A 124.1(9) . . ?
N3 N2 H2A 114.6(9) . . ?
C7 N3 N2 116.90(7) . . ?
C10 O2 H2B 111.3(11) . . ?
C19 O3 H3 109.1(11) . . ?
C15 O5 H5A 110.3(12) . . ?

loop_
_geom_bond_atom_site_label_1
_geom_bond_atom_site_label_2
_geom_bond_distance
_geom_bond_site_symmetry_2
_geom_bond_publ_flag
C1 N1 1.3372(11) . ?
C1 C2 1.3897(12) . ?
C1 H1 0.95 . ?
C2 C3 1.3907(11) . ?
C2 H2 0.95 . ?
C3 C4 1.3948(11) . ?
C3 C6 1.5018(11) . ?
C4 C5 1.3847(12) . ?
C4 H4 0.95 . ?
C5 N1 1.3378(12) . ?
C5 H5 0.95 . ?
C6 O1 1.2260(11) . ?
C6 N2 1.3528(11) . ?
C7 N3 1.2892(11) . ?
C7 C8 1.4996(12) . ?
C7 C9 1.5129(12) . ?
C8 H8A 0.98 . ?
C8 H8B 0.98 . ?
C8 H8C 0.98 . ?
C9 C10 1.5392(12) . ?
C9 H9A 0.99 . ?
C9 H9B 0.99 . ?
C10 O2 1.4375(11) . ?
C10 C11 1.5172(14) . ?
C10 C12 1.5251(14) . ?
C11 H11A 0.98 . ?
C11 H11B 0.98 . ?
C11 H11C 0.98 . ?
C12 H12A 0.98 . ?
C12 H12B 0.98 . ?
C12 H12C 0.98 . ?
C13 C18 1.3941(12) . ?
C13 C14 1.3950(12) . ?
C13 C19 1.4961(12) . ?
C14 C15 1.3944(11) . ?
C14 H14 0.95 . ?
C15 O5 1.3688(11) . ?
C15 C16 1.3950(12) . ?
C16 C17 1.3892(14) . ?
C16 H16 0.95 . ?
C17 C18 1.3899(14) . ?
C17 H17 0.95 . ?
C18 H18 0.95 . ?
C19 O4 1.2159(11) . ?
C19 O3 1.3212(12) . ?
N2 N3 1.3884(9) . ?
N2 H2A 0.898(15) . ?
O2 H2B 0.863(18) . ?
O3 H3 1.00(2) . ?
O5 H5A 0.842(19) . ?

loop_
_geom_hbond_atom_site_label_D
_geom_hbond_atom_site_label_H
_geom_hbond_atom_site_label_A
_geom_hbond_distance_DH
_geom_hbond_distance_HA
_geom_hbond_distance_DA
_geom_hbond_angle_DHA
_geom_hbond_site_symmetry_A
_geom_hbond_publ_flag
C1 H1 O4 0.95 2.56 3.2421(12) 129 . yes
C4 H4 O1 0.95 2.5 3.2744(12) 138.8 3_665 yes
C5 H5 O5 0.95 2.5 3.3781(11) 154.1 4_575 yes
C14 H14 N3 0.95 2.63 3.3075(11) 128.7 2_655 yes
N2 H2A O2 0.898(15) 1.824(15) 2.6928(11) 162.2(14) . yes
O2 H2B O5 0.863(18) 1.906(18) 2.7565(10) 168.0(16) 3_766 yes
O3 H3 N1 1.00(2) 1.65(2) 2.6529(10) 175.8(18) . yes
O5 H5A N3 0.842(19) 2.081(18) 2.8739(10) 156.7(16) 2_655 yes
O5 H5A O1 0.842(19) 2.349(18) 2.9489(11) 128.7(15) 2_655 yes

loop_
_geom_torsion_atom_site_label_1
_geom_torsion_atom_site_label_2
_geom_torsion_atom_site_label_3
_geom_torsion_atom_site_label_4
_geom_torsion
_geom_torsion_site_symmetry_1
_geom_torsion_site_symmetry_2
_geom_torsion_site_symmetry_3
_geom_torsion_site_symmetry_4
_geom_torsion_publ_flag
N1 C1 C2 C3 0.91(14) . . . . ?
C1 C2 C3 C4 -0.84(13) . . . . ?
C1 C2 C3 C6 178.80(9) . . . . ?
C2 C3 C4 C5 0.23(13) . . . . ?
C6 C3 C4 C5 -179.44(9) . . . . ?
C3 C4 C5 N1 0.40(15) . . . . ?
C2 C3 C6 O1 163.39(11) . . . . ?
C4 C3 C6 O1 -16.96(15) . . . . ?
C2 C3 C6 N2 -17.14(13) . . . . ?
C4 C3 C6 N2 162.50(8) . . . . ?
N3 C7 C9 C10 -77.53(11) . . . . ?
C8 C7 C9 C10 106.13(10) . . . . ?
C7 C9 C10 O2 72.55(9) . . . . ?
C7 C9 C10 C11 -48.02(11) . . . . ?
C7 C9 C10 C12 -171.45(9) . . . . ?
C18 C13 C14 C15 -0.08(12) . . . . ?
C19 C13 C14 C15 178.60(8) . . . . ?
C13 C14 C15 O5 179.68(7) . . . . ?
C13 C14 C15 C16 -0.38(12) . . . . ?
O5 C15 C16 C17 -179.46(8) . . . . ?
C14 C15 C16 C17 0.60(13) . . . . ?
C15 C16 C17 C18 -0.37(14) . . . . ?
C16 C17 C18 C13 -0.09(14) . . . . ?
C14 C13 C18 C17 0.31(13) . . . . ?
C19 C13 C18 C17 -178.39(8) . . . . ?
C18 C13 C19 O4 1.71(14) . . . . ?
C14 C13 C19 O4 -176.99(10) . . . . ?
C18 C13 C19 O3 -179.41(8) . . . . ?
C14 C13 C19 O3 1.89(12) . . . . ?
C2 C1 N1 C5 -0.29(14) . . . . ?
C4 C5 N1 C1 -0.38(14) . . . . ?
O1 C6 N2 N3 7.85(15) . . . . ?
C3 C6 N2 N3 -171.60(7) . . . . ?
C8 C7 N3 N2 -177.48(8) . . . . ?
C9 C7 N3 N2 6.12(13) . . . . ?
C6 N2 N3 C7 -174.30(8) . . . . ?

_cod_database_fobs_code 2109092
